data_7711564
loop_
_publ_author_name
'Webster, Leah'
'Kr\"amer, Tobias'
'Chadwick, F. Mark'

_publ_section_title
;
 Synthesis and reactivity of titanium &#x2018;POCOP&#x2019; pincer
 complexes
;
_journal_name_full 'Dalton Transactions'
_journal_paper_doi 10.1039/D2DT03291K
_journal_year 2022
_chemical_formula_moiety 'C28 H44 Br1 O2 P2 Ti1'
_chemical_formula_sum 'C28 H44 Br O2 P2 Ti'
_chemical_formula_weight 602.41
_chemical_melting_point ?
_space_group_IT_number 14
_space_group_name_Hall '-P 2yn'
_space_group_name_H-M_alt 'P 1 21/n 1'
_symmetry_cell_setting monoclinic
_symmetry_space_group_name_Hall '-P 2yn'
_symmetry_space_group_name_H-M 'P 1 21/n 1'
_atom_sites_solution_hydrogens difmap
_atom_sites_solution_primary other
_audit_update_record
;
2022-10-19 deposited with the CCDC.	2022-10-20 downloaded from the CCDC.
;
_cell_angle_alpha 90
_cell_angle_beta 97.7926(14)
_cell_angle_gamma 90
_cell_formula_units_Z 4
_cell_length_a 15.4564(2)
_cell_length_b 12.7270(2)
_cell_length_c 15.5888(2)
_cell_measurement_reflns_used 4024
_cell_measurement_temperature 173
_cell_measurement_theta_max 73.07
_cell_measurement_theta_min 3.76
_cell_volume 3038.21(7)
_computing_cell_refinement
; 
 CrysAlisPro (Rigaku Oxford Diffraction, 2017) 
;
_computing_data_collection 'SuperNova, (Oxford Diffraction, 2010)'
_computing_data_reduction
; 
 CrysAlisPro (Rigaku Oxford Diffraction, 2017) 
;
_computing_molecular_graphics 'CAMERON (Watkin et al., 1996)'
_computing_publication_material 'CRYSTALS (Betteridge et al., 2003)'
_computing_structure_refinement 'CRYSTALS (Betteridge et al., 2003)'
_computing_structure_solution 'Superflip (Palatinus & Chapuis, 2007)'
_diffrn_ambient_temperature 173
_diffrn_measured_fraction_theta_max 0.948
_diffrn_measurement_device Area
_diffrn_measurement_device_type 'Oxford Diffraction SuperNova'
_diffrn_measurement_method \w
_diffrn_radiation_monochromator 'focussing mirrors'
_diffrn_radiation_type 'Cu K\a'
_diffrn_radiation_wavelength 1.54180
_diffrn_reflns_av_R_equivalents 0.042
_diffrn_reflns_av_unetI/netI 0.077
_diffrn_reflns_limit_h_max 18
_diffrn_reflns_limit_h_min -19
_diffrn_reflns_limit_k_max 15
_diffrn_reflns_limit_k_min -15
_diffrn_reflns_limit_l_max 10
_diffrn_reflns_limit_l_min -18
_diffrn_reflns_number 10033
_diffrn_reflns_theta_full 73.525
_diffrn_reflns_theta_max 73.525
_diffrn_reflns_theta_min 3.779
_diffrn_standards_number 0
_exptl_absorpt_coefficient_mu 5.084
_exptl_absorpt_correction_T_max 0.60
_exptl_absorpt_correction_T_min 0.50
_exptl_absorpt_correction_type multi-scan
_exptl_absorpt_process_details
; 
 CrysAlisPro (Rigaku Oxford Diffraction, 2017) 
;
_exptl_crystal_colour green
_exptl_crystal_density_diffrn 1.317
_exptl_crystal_density_meas ?
_exptl_crystal_density_method 'not measured'
_exptl_crystal_description block
_exptl_crystal_F_000 1260
_exptl_crystal_size_max 0.300
_exptl_crystal_size_mid 0.300
_exptl_crystal_size_min 0.100
_refine_diff_density_max 0.67
_refine_diff_density_min -0.90
_refine_ls_extinction_method None
_refine_ls_goodness_of_fit_ref 0.9051
_refine_ls_hydrogen_treatment constr
_refine_ls_matrix_type full
_refine_ls_number_parameters 307
_refine_ls_number_reflns 5799
_refine_ls_number_restraints 799
_refine_ls_R_factor_all 0.0629
_refine_ls_R_factor_gt 0.0458
_refine_ls_shift/su_max 0.0046890
_refine_ls_shift/su_mean 0.0006436
_refine_ls_structure_factor_coef F
_refine_ls_weighting_details
;
 Method = Chebychev polynomial, (Carruthers & Watkin, 1979) 
 W = 1.0/[A[0]*T[0]'(X)+A[1]*T[1]'(X) ... +A[NP-1]*T[NP-1]'(X)] 
 146. 177. 44.8 
;
_refine_ls_weighting_scheme calc
_refine_ls_wR_factor_all 0.1124
_refine_ls_wR_factor_gt 0.0707
_refine_ls_wR_factor_ref 0.1124
_reflns_limit_h_max 18
_reflns_limit_h_min -19
_reflns_limit_k_max 15
_reflns_limit_k_min 0
_reflns_limit_l_max 18
_reflns_limit_l_min 0
_reflns_number_gt 4303
_reflns_number_total 5799
_reflns_threshold_expression I>2.0\s(I)
_oxford_diffrn_Wilson_B_factor 2.41
_oxford_diffrn_Wilson_scale 0.38
_oxford_refine_ls_r_factor_ref 0.0629
_oxford_refine_ls_scale 1.3013(19)
_oxford_reflns_number_all 5799
_cod_data_source_file d2dt03291k4.cif
_cod_data_source_block 6B
_cod_depositor_comments
;
The following automatic conversions were performed:

data item '_chemical_melting_point' value 'not measured' was changed
to '?' -- the value is undefined or not given.

data item '_exptl_crystal_density_meas' value 'not measured' was
changed to '?' -- the value is perceived as not measured.

Automatic conversion script
Id: cif_fix_values 7556 2019-12-06 15:28:31Z antanas 
;
_cod_original_sg_symbol_H-M 'P 21/n '
_cod_original_formula_sum 'C28 H44 Br1 O2 P2 Ti1'
_cod_database_code 7711564
_oxford_refine_reflns_threshold_expression I>-3.0\s(I)
_oxford_refine_ls_r_factor_all 0.0629
_oxford_refine_ls_wr_factor_all 0.1124

loop_
_symmetry_equiv_pos_as_xyz
x,y,z
-x,-y,-z
x+1/2,-y+1/2,z+1/2
-x+1/2,y+1/2,-z+1/2

loop_
_atom_site_label
_atom_site_type_symbol
_atom_site_fract_x
_atom_site_fract_y
_atom_site_fract_z
_atom_site_U_iso_or_equiv
_atom_site_occupancy
_atom_site_adp_type
_atom_site_refinement_flags_posn
_atom_site_refinement_flags_adp
_atom_site_refinement_flags_occupancy
_atom_site_disorder_assembly
_atom_site_disorder_group
_atom_site_attached_hydrogens
C1 C 0.58168(9) 0.17672(9) 0.85665(9) 0.0252 1.0000 Uani . U . . . .
C2 C 0.58395(9) 0.26088(9) 0.91442(9) 0.0298 1.0000 Uani . U . . . .
C3 C 0.64602(7) 0.27447(7) 0.98742(7) 0.0353 1.0000 Uani . U . . . .
C4 C 0.70978(7) 0.19908(7) 1.00472(7) 0.0369 1.0000 Uani . U . . . .
C5 C 0.71140(7) 0.11277(7) 0.95218(7) 0.0352 1.0000 Uani . U . . . .
C6 C 0.64822(9) 0.10343(9) 0.88012(9) 0.0266 1.0000 Uani . U . . . .
C7 C 0.34985(9) 0.28647(9) 0.89389(9) 0.0447 1.0000 Uani . U . . . .
C8 C 0.26028(5) 0.29426(5) 0.83884(5) 0.0630 1.0000 Uani . U . . . .
C9 C 0.36725(5) 0.17151(5) 0.92000(5) 0.0493 1.0000 Uani . U . . . .
C10 C 0.35243(5) 0.35351(5) 0.97641(5) 0.0719 1.0000 Uani . U . . . .
C11 C 0.42384(9) 0.45750(9) 0.78150(9) 0.0376 1.0000 Uani . U . . . .
C12 C 0.35578(5) 0.45497(5) 0.70129(5) 0.0517 1.0000 Uani . U . . . .
C13 C 0.51232(5) 0.48954(5) 0.75507(5) 0.0588 1.0000 Uani . U . . . .
C14 C 0.39897(5) 0.53898(5) 0.84643(5) 0.0447 1.0000 Uani . U . . . .
C15 C 0.52364(9) -0.12315(9) 0.77807(9) 0.0483 1.0000 Uani . U . . . .
C16 C 0.46545(5) -0.16921(5) 0.69888(5) 0.0677 1.0000 Uani . U . . . .
C17 C 0.58425(5) -0.20820(5) 0.82428(5) 0.0693 1.0000 Uani . U . . . .
C18 C 0.46498(5) -0.08310(5) 0.84352(5) 0.0599 1.0000 Uani . U . . . .
C19 C 0.65364(9) -0.03421(9) 0.66162(9) 0.0496 1.0000 Uani . U . . . .
C20 C 0.59708(5) -0.01942(5) 0.57302(5) 0.0739 1.0000 Uani . U . . . .
C21 C 0.69259(5) -0.14520(5) 0.66650(5) 0.0713 1.0000 Uani . U . . . .
C22 C 0.72684(5) 0.04598(5) 0.67254(5) 0.0665 1.0000 Uani . U . . . .
C23 C 0.53128(9) 0.25371(9) 0.63192(9) 0.0302 1.0000 Uani . U . . . .
C24 C 0.61710(7) 0.29516(7) 0.64677(7) 0.0394 1.0000 Uani . U . . . .
C25 C 0.64951(7) 0.35991(7) 0.58735(7) 0.0518 1.0000 Uani . U . . . .
C26 C 0.59823(7) 0.38625(7) 0.51195(7) 0.0579 1.0000 Uani . U . . . .
C27 C 0.51376(7) 0.34682(7) 0.49444(7) 0.0522 1.0000 Uani . U . . . .
C28 C 0.48177(7) 0.28079(7) 0.55298(7) 0.0378 1.0000 Uani . U . . . .
P2 P 0.58190(6) -0.00439(7) 0.74574(6) 0.0283 1.0000 Uani . U . . . .
P1 P 0.43793(6) 0.32203(7) 0.82703(6) 0.0286 1.0000 Uani . U . . . .
Br1 Br 0.34689(4) 0.10435(5) 0.66667(4) 0.0436 1.0000 Uani . U . . . .
Ti1 Ti 0.49025(5) 0.16919(5) 0.73497(5) 0.0229 1.0000 Uani . U . . . .
O2 O 0.65359(9) 0.01193(9) 0.83205(9) 0.0334 1.0000 Uani . U . . . .
O1 O 0.52105(9) 0.34150(9) 0.90208(9) 0.0442 1.0000 Uani . U . . . .
H31 H 0.6439 0.3331 1.0229 0.0422 1.0000 Uiso R . . . . .
H41 H 0.7521 0.2068 1.0524 0.0440 1.0000 Uiso R . . . . .
H51 H 0.7534 0.0615 0.9640 0.0424 1.0000 Uiso R . . . . .
H82 H 0.2434 0.3663 0.8312 0.0950 1.0000 Uiso R . . . . .
H81 H 0.2179 0.2578 0.8670 0.0950 1.0000 Uiso R . . . . .
H83 H 0.2626 0.2633 0.7830 0.0952 1.0000 Uiso R . . . . .
H93 H 0.4224 0.1642 0.9550 0.0758 1.0000 Uiso R . . . . .
H91 H 0.3225 0.1484 0.9519 0.0760 1.0000 Uiso R . . . . .
H92 H 0.3660 0.1286 0.8699 0.0761 1.0000 Uiso R . . . . .
H101 H 0.4118 0.3660 1.0005 0.1051 1.0000 Uiso R . . . . .
H102 H 0.3231 0.3168 1.0174 0.1050 1.0000 Uiso R . . . . .
H103 H 0.3232 0.4190 0.9626 0.1048 1.0000 Uiso R . . . . .
H123 H 0.2997 0.4349 0.7166 0.0801 1.0000 Uiso R . . . . .
H121 H 0.3520 0.5236 0.6758 0.0802 1.0000 Uiso R . . . . .
H122 H 0.3730 0.4054 0.6606 0.0799 1.0000 Uiso R . . . . .
H131 H 0.5553 0.4947 0.8057 0.0896 1.0000 Uiso R . . . . .
H132 H 0.5069 0.5565 0.7265 0.0899 1.0000 Uiso R . . . . .
H133 H 0.5301 0.4379 0.7163 0.0900 1.0000 Uiso R . . . . .
H142 H 0.4360 0.5309 0.9005 0.0678 1.0000 Uiso R . . . . .
H143 H 0.4067 0.6084 0.8244 0.0680 1.0000 Uiso R . . . . .
H141 H 0.3390 0.5294 0.8550 0.0679 1.0000 Uiso R . . . . .
H161 H 0.4303 -0.1147 0.6698 0.1059 1.0000 Uiso R . . . . .
H162 H 0.4284 -0.2226 0.7171 0.1061 1.0000 Uiso R . . . . .
H163 H 0.5014 -0.1993 0.6598 0.1058 1.0000 Uiso R . . . . .
H172 H 0.6269 -0.1750 0.8662 0.1060 1.0000 Uiso R . . . . .
H173 H 0.5505 -0.2577 0.8523 0.1059 1.0000 Uiso R . . . . .
H171 H 0.6132 -0.2437 0.7821 0.1059 1.0000 Uiso R . . . . .
H181 H 0.5004 -0.0454 0.8891 0.0878 1.0000 Uiso R . . . . .
H183 H 0.4380 -0.1419 0.8677 0.0879 1.0000 Uiso R . . . . .
H182 H 0.4207 -0.0383 0.8143 0.0878 1.0000 Uiso R . . . . .
H202 H 0.5755 0.0519 0.5681 0.1119 1.0000 Uiso R . . . . .
H201 H 0.6316 -0.0336 0.5275 0.1120 1.0000 Uiso R . . . . .
H203 H 0.5485 -0.0678 0.5680 0.1120 1.0000 Uiso R . . . . .
H211 H 0.7217 -0.1582 0.7235 0.1059 1.0000 Uiso R . . . . .
H213 H 0.7339 -0.1510 0.6262 0.1059 1.0000 Uiso R . . . . .
H212 H 0.6468 -0.1956 0.6528 0.1060 1.0000 Uiso R . . . . .
H222 H 0.7599 0.0378 0.7288 0.1020 1.0000 Uiso R . . . . .
H221 H 0.7644 0.0362 0.6292 0.1020 1.0000 Uiso R . . . . .
H223 H 0.7027 0.1150 0.6670 0.1020 1.0000 Uiso R . . . . .
H241 H 0.6529 0.2789 0.6979 0.0459 1.0000 Uiso R . . . . .
H251 H 0.7068 0.3853 0.5991 0.0602 1.0000 Uiso R . . . . .
H261 H 0.6192 0.4308 0.4722 0.0721 1.0000 Uiso R . . . . .
H271 H 0.4783 0.3651 0.4431 0.0631 1.0000 Uiso R . . . . .
H281 H 0.4255 0.2540 0.5400 0.0471 1.0000 Uiso R . . . . .

loop_
_atom_site_aniso_label
_atom_site_aniso_U_11
_atom_site_aniso_U_22
_atom_site_aniso_U_33
_atom_site_aniso_U_23
_atom_site_aniso_U_13
_atom_site_aniso_U_12
C1 0.02401(9) 0.02443(9) 0.02656(9) -0.00194(9) 0.00148(9) -0.00025(9)
C2 0.02457(9) 0.02951(9) 0.03496(9) -0.00735(9) 0.00304(9) 0.00375(9)
C3 0.03873(9) 0.03868(9) 0.02766(9) -0.00919(9) 0.00200(9) 0.00312(9)
C4 0.03393(9) 0.04426(9) 0.02843(9) -0.00758(9) -0.01008(9) 0.00106(9)
C5 0.03312(9) 0.03541(9) 0.03442(9) -0.00263(9) -0.00461(9) 0.00744(9)
C6 0.03097(9) 0.02441(9) 0.02410(9) -0.00061(9) 0.00210(9) 0.00199(9)
C7 0.04825(9) 0.03997(9) 0.05115(9) 0.00286(9) 0.02566(9) 0.01055(9)
C8 0.03494(9) 0.06800(9) 0.09133(9) 0.02636(9) 0.02790(9) 0.01436(9)
C9 0.05639(9) 0.04286(9) 0.05229(9) 0.01076(9) 0.02069(9) 0.00947(9)
C10 0.11382(9) 0.05492(9) 0.05665(9) -0.00187(9) 0.04699(9) 0.02564(9)
C11 0.04601(9) 0.02386(9) 0.04403(9) -0.00310(9) 0.01026(9) 0.00586(9)
C12 0.07732(9) 0.04059(9) 0.03609(9) 0.00908(9) 0.00380(9) 0.01446(9)
C13 0.06673(9) 0.03224(9) 0.08483(9) -0.00356(9) 0.03696(9) -0.00311(9)
C14 0.05349(9) 0.02844(9) 0.05361(9) -0.00822(9) 0.01219(9) 0.00789(9)
C15 0.05183(9) 0.02300(9) 0.06673(9) 0.00348(9) -0.00436(9) -0.00098(9)
C16 0.05231(9) 0.03527(9) 0.10680(9) -0.01263(9) -0.02051(9) -0.00925(9)
C17 0.07687(9) 0.03226(9) 0.09315(9) 0.01661(9) -0.00875(9) 0.00720(9)
C18 0.04977(9) 0.05405(9) 0.07779(9) 0.02166(9) 0.01563(9) -0.00614(9)
C19 0.04938(9) 0.06282(9) 0.03651(9) -0.00904(9) 0.00592(9) 0.02454(9)
C20 0.08582(9) 0.10218(9) 0.03206(9) -0.01141(9) 0.00177(9) 0.04149(9)
C21 0.07381(9) 0.07404(9) 0.06429(9) -0.02015(9) 0.00288(9) 0.04119(9)
C22 0.04590(9) 0.08875(9) 0.06988(9) 0.00835(9) 0.02612(9) 0.01394(9)
C23 0.03881(9) 0.02330(9) 0.02943(9) 0.00070(9) 0.00802(9) -0.00112(9)
C24 0.04137(9) 0.03552(9) 0.04054(9) 0.00096(9) 0.00327(9) -0.00880(9)
C25 0.05324(9) 0.05216(9) 0.05313(9) -0.00026(9) 0.01835(9) -0.01737(9)
C26 0.07811(9) 0.05451(9) 0.04609(9) 0.01191(9) 0.02628(9) -0.01203(9)
C27 0.07942(9) 0.04382(9) 0.03203(9) 0.00611(9) 0.00229(9) -0.00653(9)
C28 0.04708(9) 0.03229(9) 0.03322(9) -0.00054(9) 0.00295(9) 0.00066(9)
P2 0.02913(9) 0.02389(9) 0.03018(9) -0.00567(9) -0.00218(9) 0.00366(9)
P1 0.02744(9) 0.02734(9) 0.03100(9) -0.00272(9) 0.00433(9) 0.00669(9)
Br1 0.03171(9) 0.04654(9) 0.04955(9) 0.00529(9) -0.00534(9) -0.00881(9)
Ti1 0.02228(9) 0.02253(9) 0.02354(9) 0.00013(9) 0.00214(9) 0.00012(9)
O2 0.03498(9) 0.02846(9) 0.03345(9) -0.00564(9) -0.00763(9) 0.00937(9)
O1 0.03881(9) 0.04509(9) 0.04492(9) -0.02030(9) -0.00817(9) 0.01937(9)

loop_
_atom_type_symbol
_atom_type_scat_dispersion_real
_atom_type_scat_dispersion_imag
_atom_type_scat_Cromer_Mann_a1
_atom_type_scat_Cromer_Mann_b1
_atom_type_scat_Cromer_Mann_a2
_atom_type_scat_Cromer_Mann_b2
_atom_type_scat_Cromer_Mann_a3
_atom_type_scat_Cromer_Mann_b3
_atom_type_scat_Cromer_Mann_a4
_atom_type_scat_Cromer_Mann_b4
_atom_type_scat_Cromer_Mann_c
_atom_type_scat_source
Ti 0.2191 1.8069 9.7595 7.8508 7.3558 0.5000 1.6991 35.6338 1.9021 116.1050 1.2807 'International Tables Vol C 4.2.6.8 and 6.1.1.4'
O 0.0492 0.0322 3.0485 13.2771 2.2868 5.7011 1.5463 0.3239 0.8670 32.9089 0.2508 'International Tables Vol C 4.2.6.8 and 6.1.1.4'
P 0.2955 0.4335 6.4345 1.9067 4.1791 27.1570 1.7800 0.5260 1.4908 68.1645 1.1149 'International Tables Vol C 4.2.6.8 and 6.1.1.4'
Br -0.6763 1.2805 17.1789 2.1723 5.2358 16.5796 5.6377 0.2609 3.9851 41.4328 2.9557 'International Tables Vol C 4.2.6.8 and 6.1.1.4'
C 0.0181 0.0091 2.3100 20.8439 1.0200 10.2075 1.5886 0.5687 0.8650 51.6512 0.2156 'International Tables Vol C 4.2.6.8 and 6.1.1.4'
H 0.0000 0.0000 0.4930 10.5109 0.3229 26.1257 0.1402 3.1424 0.0408 57.7998 0.0030 'International Tables Vol C 4.2.6.8 and 6.1.1.4'

loop_
_geom_angle_atom_site_label_1
_geom_angle_site_symmetry_1
_geom_angle_atom_site_label_2
_geom_angle_site_symmetry_2
_geom_angle_atom_site_label_3
_geom_angle_site_symmetry_3
_geom_angle
_geom_angle_publ_flag
C2 . C1 . C6 . 112.90(12) yes
C2 . C1 . Ti1 . 122.97(9) yes
C6 . C1 . Ti1 . 123.88(10) yes
C1 . C2 . C3 . 125.10(11) yes
C1 . C2 . O1 . 120.94(12) yes
C3 . C2 . O1 . 113.97(11) yes
C2 . C3 . C4 . 117.91(9) yes
C2 . C3 . H31 . 120.5 no
C4 . C3 . H31 . 121.6 no
C3 . C4 . C5 . 120.78(9) yes
C3 . C4 . H41 . 119.6 no
C5 . C4 . H41 . 119.7 no
C4 . C5 . C6 . 118.89(9) yes
C4 . C5 . H51 . 121.1 no
C6 . C5 . H51 . 120.0 no
C1 . C6 . C5 . 124.40(11) yes
C1 . C6 . O2 . 120.76(12) yes
C5 . C6 . O2 . 114.81(11) yes
C8 . C7 . C9 . 108.89(8) yes
C8 . C7 . C10 . 110.59(9) yes
C9 . C7 . C10 . 108.88(9) yes
C8 . C7 . P1 . 109.99(9) yes
C9 . C7 . P1 . 105.25(8) yes
C10 . C7 . P1 . 113.04(8) yes
C7 . C8 . H82 . 110.0 no
C7 . C8 . H81 . 109.6 no
H82 . C8 . H81 . 109.2 no
C7 . C8 . H83 . 109.9 no
H82 . C8 . H83 . 108.9 no
H81 . C8 . H83 . 109.2 no
C7 . C9 . H93 . 110.9 no
C7 . C9 . H91 . 108.7 no
H93 . C9 . H91 . 109.1 no
C7 . C9 . H92 . 110.3 no
H93 . C9 . H92 . 109.4 no
H91 . C9 . H92 . 108.4 no
C7 . C10 . H101 . 109.6 no
C7 . C10 . H102 . 109.1 no
H101 . C10 . H102 . 109.7 no
C7 . C10 . H103 . 109.7 no
H101 . C10 . H103 . 110.0 no
H102 . C10 . H103 . 108.9 no
C12 . C11 . C13 . 109.08(10) yes
C12 . C11 . C14 . 110.45(9) yes
C13 . C11 . C14 . 108.03(8) yes
C12 . C11 . P1 . 108.97(8) yes
C13 . C11 . P1 . 106.56(8) yes
C14 . C11 . P1 . 113.60(9) yes
C11 . C12 . H123 . 110.3 no
C11 . C12 . H121 . 108.6 no
H123 . C12 . H121 . 109.7 no
C11 . C12 . H122 . 109.5 no
H123 . C12 . H122 . 109.2 no
H121 . C12 . H122 . 109.4 no
C11 . C13 . H131 . 109.8 no
C11 . C13 . H132 . 109.6 no
H131 . C13 . H132 . 109.1 no
C11 . C13 . H133 . 109.3 no
H131 . C13 . H133 . 109.8 no
H132 . C13 . H133 . 109.3 no
C11 . C14 . H142 . 109.5 no
C11 . C14 . H143 . 109.3 no
H142 . C14 . H143 . 108.9 no
C11 . C14 . H141 . 109.8 no
H142 . C14 . H141 . 109.6 no
H143 . C14 . H141 . 109.6 no
C16 . C15 . C17 . 110.99(8) yes
C16 . C15 . C18 . 108.92(9) yes
C17 . C15 . C18 . 107.29(9) yes
C16 . C15 . P2 . 110.05(9) yes
C17 . C15 . P2 . 114.20(9) yes
C18 . C15 . P2 . 105.07(7) yes
C15 . C16 . H161 . 109.6 no
C15 . C16 . H162 . 109.9 no
H161 . C16 . H162 . 109.4 no
C15 . C16 . H163 . 109.6 no
H161 . C16 . H163 . 109.2 no
H162 . C16 . H163 . 109.1 no
C15 . C17 . H172 . 109.0 no
C15 . C17 . H173 . 109.9 no
H172 . C17 . H173 . 110.1 no
C15 . C17 . H171 . 108.7 no
H172 . C17 . H171 . 109.5 no
H173 . C17 . H171 . 109.7 no
C15 . C18 . H181 . 109.0 no
C15 . C18 . H183 . 109.2 no
H181 . C18 . H183 . 109.4 no
C15 . C18 . H182 . 109.2 no
H181 . C18 . H182 . 110.6 no
H183 . C18 . H182 . 109.4 no
C20 . C19 . C21 . 109.14(9) yes
C20 . C19 . C22 . 110.01(9) yes
C21 . C19 . C22 . 109.42(9) yes
C20 . C19 . P2 . 106.59(9) yes
C21 . C19 . P2 . 114.76(9) yes
C22 . C19 . P2 . 106.83(8) yes
C19 . C20 . H202 . 109.4 no
C19 . C20 . H201 . 109.5 no
H202 . C20 . H201 . 109.8 no
C19 . C20 . H203 . 109.6 no
H202 . C20 . H203 . 109.7 no
H201 . C20 . H203 . 108.9 no
C19 . C21 . H211 . 109.8 no
C19 . C21 . H213 . 109.3 no
H211 . C21 . H213 . 109.1 no
C19 . C21 . H212 . 109.4 no
H211 . C21 . H212 . 109.4 no
H213 . C21 . H212 . 110.0 no
C19 . C22 . H222 . 109.0 no
C19 . C22 . H221 . 110.4 no
H222 . C22 . H221 . 109.5 no
C19 . C22 . H223 . 109.5 no
H222 . C22 . H223 . 109.6 no
H221 . C22 . H223 . 108.9 no
C24 . C23 . C28 . 116.08(11) yes
C24 . C23 . Ti1 . 116.00(9) yes
C28 . C23 . Ti1 . 127.72(10) yes
C23 . C24 . C25 . 121.89(10) yes
C23 . C24 . H241 . 119.5 no
C25 . C24 . H241 . 118.6 no
C24 . C25 . C26 . 120.08(9) yes
C24 . C25 . H251 . 119.6 no
C26 . C25 . H251 . 120.4 no
C25 . C26 . C27 . 119.98(9) yes
C25 . C26 . H261 . 120.6 no
C27 . C26 . H261 . 119.5 no
C26 . C27 . C28 . 120.05(9) yes
C26 . C27 . H271 . 120.2 no
C28 . C27 . H271 . 119.8 no
C23 . C28 . C27 . 121.90(10) yes
C23 . C28 . H281 . 119.0 no
C27 . C28 . H281 . 119.1 no
C19 . P2 . C15 . 112.32(7) yes
C19 . P2 . Ti1 . 119.61(6) yes
C15 . P2 . Ti1 . 115.14(6) yes
C19 . P2 . O2 . 101.70(8) yes
C15 . P2 . O2 . 100.30(8) yes
Ti1 . P2 . O2 . 104.24(6) yes
C7 . P1 . C11 . 112.19(7) yes
C7 . P1 . Ti1 . 115.30(6) yes
C11 . P1 . Ti1 . 120.55(7) yes
C7 . P1 . O1 . 101.40(8) yes
C11 . P1 . O1 . 99.90(7) yes
Ti1 . P1 . O1 . 103.56(6) yes
P2 . Ti1 . P1 . 143.04(4) yes
P2 . Ti1 . C1 . 72.77(4) yes
P1 . Ti1 . C1 . 72.86(4) yes
P2 . Ti1 . Br1 . 101.07(3) yes
P1 . Ti1 . Br1 . 99.18(4) yes
C1 . Ti1 . Br1 . 144.88(5) yes
P2 . Ti1 . C23 . 105.33(5) yes
P1 . Ti1 . C23 . 100.78(5) yes
C1 . Ti1 . C23 . 114.21(6) yes
Br1 . Ti1 . C23 . 100.83(5) yes
C6 . O2 . P2 . 117.73(10) yes
C2 . O1 . P1 . 116.62(10) yes

loop_
_geom_bond_atom_site_label_1
_geom_bond_site_symmetry_1
_geom_bond_atom_site_label_2
_geom_bond_site_symmetry_2
_geom_bond_distance
_geom_bond_publ_flag
C1 . C2 . 1.3967(18) yes
C1 . C6 . 1.3999(18) yes
C1 . Ti1 . 2.2086(15) yes
C2 . C3 . 1.3962(16) yes
C2 . O1 . 1.4087(18) yes
C3 . C4 . 1.3757(13) yes
C3 . H31 . 0.932 no
C4 . C5 . 1.3724(13) yes
C4 . H41 . 0.926 no
C5 . C6 . 1.3899(16) yes
C5 . H51 . 0.922 no
C6 . O2 . 1.3934(17) yes
C7 . C8 . 1.5299(15) yes
C7 . C9 . 1.5326(13) yes
C7 . C10 . 1.5396(15) yes
C7 . P1 . 1.8787(18) yes
C8 . H82 . 0.957 no
C8 . H81 . 0.956 no
C8 . H83 . 0.961 no
C9 . H93 . 0.953 no
C9 . H91 . 0.951 no
C9 . H92 . 0.951 no
C10 . H101 . 0.956 no
C10 . H102 . 0.955 no
C10 . H103 . 0.959 no
C11 . C12 . 1.5213(15) yes
C11 . C13 . 1.5360(16) yes
C11 . C14 . 1.5340(15) yes
C11 . P1 . 1.8660(15) yes
C12 . H123 . 0.965 no
C12 . H121 . 0.958 no
C12 . H122 . 0.958 no
C13 . H131 . 0.962 no
C13 . H132 . 0.960 no
C13 . H133 . 0.958 no
C14 . H142 . 0.958 no
C14 . H143 . 0.961 no
C14 . H141 . 0.962 no
C15 . C16 . 1.5412(15) yes
C15 . C17 . 1.5444(14) yes
C15 . C18 . 1.5408(17) yes
C15 . P2 . 1.8633(16) yes
C16 . H161 . 0.957 no
C16 . H162 . 0.956 no
C16 . H163 . 0.958 no
C17 . H172 . 0.961 no
C17 . H173 . 0.959 no
C17 . H171 . 0.957 no
C18 . H181 . 0.964 no
C18 . H183 . 0.958 no
C18 . H182 . 0.957 no
C19 . C20 . 1.5427(15) yes
C19 . C21 . 1.5334(14) yes
C19 . C22 . 1.5160(15) yes
C19 . P2 . 1.8676(18) yes
C20 . H202 . 0.967 no
C20 . H201 . 0.961 no
C20 . H203 . 0.965 no
C21 . H211 . 0.955 no
C21 . H213 . 0.957 no
C21 . H212 . 0.958 no
C22 . H222 . 0.959 no
C22 . H221 . 0.957 no
C22 . H223 . 0.954 no
C23 . C24 . 1.4170(17) yes
C23 . C28 . 1.4011(16) yes
C23 . Ti1 . 2.1014(16) yes
C24 . C25 . 1.3836(14) yes
C24 . H241 . 0.930 no
C25 . C26 . 1.3673(13) yes
C25 . H251 . 0.937 no
C26 . C27 . 1.3907(14) yes
C26 . H261 . 0.930 no
C27 . C28 . 1.3805(14) yes
C27 . H271 . 0.936 no
C28 . H281 . 0.931 no
P2 . Ti1 . 2.6174(11) yes
P2 . O2 . 1.6361(15) yes
P1 . Ti1 . 2.6100(11) yes
P1 . O1 . 1.6350(16) yes
Br1 . Ti1 . 2.4667(9) yes

loop_
_geom_hbond_atom_site_label_D
_geom_hbond_site_symmetry_D
_geom_hbond_atom_site_label_H
_geom_hbond_site_symmetry_H
_geom_hbond_atom_site_label_A
_geom_hbond_site_symmetry_A
_geom_hbond_angle_DHA
_geom_hbond_distance_DH
_geom_hbond_distance_HA
_geom_hbond_distance_DA
_geom_hbond_publ_flag
C13 . H133 . C24 . 163 0.96 2.58 3.5120(13) yes
